data_1011043
loop_
_publ_author_name
'Wooster, N'

_publ_section_title
;
The crystal structure of Molybdenum Trioxide Mo O3
;
_journal_coden_ASTM ZEKGAX
_journal_name_full
;
Zeitschrift fuer Kristallographie, Kristallgeometrie, Kristallphysik,
Kristallchemie (-144,1977)
;
_journal_page_first 504
_journal_page_last 512
_journal_volume 80
_journal_year 1931
_chemical_formula_structural 'Mo O3'
_chemical_formula_sum 'Mo O3'
_chemical_name_mineral Molybdite
_chemical_name_systematic 'Molybdenum oxide'
_space_group_IT_number 62
_symmetry_cell_setting orthorhombic
_symmetry_Int_Tables_number 62
_symmetry_space_group_name_Hall '-P 2c 2ab'
_symmetry_space_group_name_H-M 'P b n m'
_cell_angle_alpha 90
_cell_angle_beta 90
_cell_angle_gamma 90
_cell_formula_units_Z 4
_cell_length_a 3.92(4)
_cell_length_b 13.94(10)
_cell_length_c 3.66(2)
_cell_volume 200.0
_exptl_crystal_density_meas 4.7
_cod_database_code 1011043

loop_
_symmetry_equiv_pos_as_xyz
x,y,z
1/2-x,1/2+y,1/2-z
-x,-y,1/2+z
1/2+x,1/2-y,-z
-x,-y,-z
1/2+x,1/2-y,1/2+z
x,y,1/2-z
1/2-x,1/2+y,z

loop_
_atom_site_label
_atom_site_type_symbol
_atom_site_symmetry_multiplicity
_atom_site_Wyckoff_symbol
_atom_site_fract_x
_atom_site_fract_y
_atom_site_fract_z
_atom_site_occupancy
_atom_site_attached_hydrogens
_atom_site_calc_flag
Mo1 Mo6+ 4 c 0.086 0.0986 0.25 1. 0 d
O1 O2- 4 c 0.086 0.25 0.25 1. 0 d
O2 O2- 4 c 0.586 0.0986 0.25 1. 0 d
O3 O2- 4 c 0.086 0.0694 0.75 1. 0 d

loop_
_atom_type_symbol
_atom_type_oxidation_number
Mo6+ 6.000
O2- -2.000
